data_4074439
loop_
_publ_author_name
'Maynadi\'e, J\'er\^ome'
'Berthet, Jean-Claude'
'Thu\'ery, Pierre'
'Ephritikhine, Michel'

_publ_section_title
;
 From Bent to Linear Uranium Metallocenes: Influence of
 Counterion, Solvent, and Metal Ion Oxidation State
;
_journal_issue 23
_journal_name_full Organometallics
_journal_page_first 5603
_journal_page_last 5611
_journal_paper_doi 10.1021/om060642g
_journal_volume 25
_journal_year 2006
_chemical_formula_sum 'C32 H47 I2 N U'
_chemical_formula_weight 937.54
_space_group_IT_number 62
_symmetry_cell_setting orthorhombic
_symmetry_space_group_name_Hall '-P 2ac 2n'
_symmetry_space_group_name_H-M 'P n m a'
_atom_sites_solution_hydrogens geom
_atom_sites_solution_primary direct
_atom_sites_solution_secondary difmap
_audit_creation_method SHELXL-97
_cell_angle_alpha 90.00
_cell_angle_beta 90.00
_cell_angle_gamma 90.00
_cell_formula_units_Z 4
_cell_length_a 17.0969(6)
_cell_length_b 12.9933(9)
_cell_length_c 15.0916(7)
_cell_measurement_reflns_used 136365
_cell_measurement_temperature 100(2)
_cell_measurement_theta_max 25.68
_cell_measurement_theta_min 2.95
_cell_volume 3352.5(3)
_computing_cell_refinement 'HKL2000 (Otwinowski & Minor, 1997)'
_computing_data_collection 'COLLECT (Hooft, 1998)'
_computing_data_reduction 'HKL2000 (Otwinowski & Minor, 1997)'
_computing_molecular_graphics 'SHELXTL (Sheldrick, 1999)'
_computing_publication_material 'SHELXTL (Sheldrick, 1999); PLATON (Spek, 2003)'
_computing_structure_refinement 'SHELXL-97 (Sheldrick, 1997)'
_computing_structure_solution 'SHELXS-97 (Sheldrick, 1997)'
_diffrn_ambient_temperature 100(2)
_diffrn_measured_fraction_theta_full 0.996
_diffrn_measured_fraction_theta_max 0.996
_diffrn_measurement_device_type 'Nonius Kappa-CCD area-detector diffractometer'
_diffrn_measurement_method 'two \f and six \w scans with 2\% steps'
_diffrn_radiation_monochromator graphite
_diffrn_radiation_source 'fine-focus sealed tube'
_diffrn_radiation_type MoK\a
_diffrn_radiation_wavelength 0.71073
_diffrn_reflns_av_R_equivalents 0.0154
_diffrn_reflns_av_sigmaI/netI 0.0189
_diffrn_reflns_limit_h_max 20
_diffrn_reflns_limit_h_min -20
_diffrn_reflns_limit_k_max 15
_diffrn_reflns_limit_k_min -15
_diffrn_reflns_limit_l_max 18
_diffrn_reflns_limit_l_min -18
_diffrn_reflns_number 136365
_diffrn_reflns_theta_full 25.68
_diffrn_reflns_theta_max 25.68
_diffrn_reflns_theta_min 2.95
_diffrn_standards_decay_% 0
_diffrn_standards_interval_time 0
_diffrn_standards_number 0
_exptl_absorpt_coefficient_mu 6.703
_exptl_absorpt_correction_T_max 0.342
_exptl_absorpt_correction_T_min 0.191
_exptl_absorpt_correction_type multi-scan
_exptl_absorpt_process_details 'SCALEPACK (Otwinowski & Minor, 1997)'
_exptl_crystal_colour 'translucent dark brown'
_exptl_crystal_density_diffrn 1.857
_exptl_crystal_description irregular
_exptl_crystal_F_000 1776
_exptl_crystal_size_max 0.27
_exptl_crystal_size_mid 0.24
_exptl_crystal_size_min 0.16
_refine_diff_density_max 1.218
_refine_diff_density_min -1.970
_refine_diff_density_rms 0.303
_refine_ls_extinction_method none
_refine_ls_goodness_of_fit_ref 1.089
_refine_ls_hydrogen_treatment constr
_refine_ls_matrix_type full
_refine_ls_number_parameters 184
_refine_ls_number_reflns 3312
_refine_ls_number_restraints 0
_refine_ls_restrained_S_all 1.089
_refine_ls_R_factor_all 0.0516
_refine_ls_R_factor_gt 0.0482
_refine_ls_shift/su_max 0.000
_refine_ls_shift/su_mean 0.000
_refine_ls_structure_factor_coef Fsqd
_refine_ls_weighting_details 'calc w=1/[\s^2^(Fo^2^)+(0.0671P)^2^+37.3745P] where P=(Fo^2^+2Fc^2^)/3'
_refine_ls_weighting_scheme calc
_refine_ls_wR_factor_gt 0.1279
_refine_ls_wR_factor_ref 0.1299
_reflns_number_gt 3072
_reflns_number_total 3312
_reflns_threshold_expression >2sigma(I)
_cod_data_source_file om060642gsi20060718_024903.cif
_cod_data_source_block 4.C~7~H~8~
_cod_database_code 4074439

loop_
_symmetry_equiv_pos_as_xyz
'x, y, z'
'-x+1/2, -y, z+1/2'
'-x, y+1/2, -z'
'x+1/2, -y+1/2, -z+1/2'
'-x, -y, -z'
'x-1/2, y, -z-1/2'
'x, -y-1/2, z'
'-x-1/2, y-1/2, z-1/2'

loop_
_atom_site_label
_atom_site_type_symbol
_atom_site_fract_x
_atom_site_fract_y
_atom_site_fract_z
_atom_site_U_iso_or_equiv
_atom_site_adp_type
_atom_site_occupancy
_atom_site_symmetry_multiplicity
_atom_site_calc_flag
_atom_site_refinement_flags
U U 0.32632(2) 0.7500 0.22600(2) 0.02530(16) Uani 1 2 d S
I1 I 0.19762(4) 0.7500 0.36793(5) 0.0330(2) Uani 1 2 d S
I2 I 0.18674(4) 0.7500 0.09769(5) 0.0362(2) Uani 1 2 d S
N1 N 0.3913(5) 0.7500 0.3774(6) 0.027(2) Uani 1 2 d S
C1 C 0.4108(6) 0.7500 0.4492(7) 0.029(2) Uani 1 2 d S
C2 C 0.4314(7) 0.7500 0.5457(7) 0.038(3) Uani 1 2 d S
C3 C 0.3536(9) 0.7500 0.5944(9) 0.053(4) Uani 1 2 d S
H3A H 0.3243 0.6897 0.5787 0.079 Uiso 1 1 d R
H3B H 0.3632 0.7500 0.6570 0.079 Uiso 1 2 d SR
C4 C 0.4798(7) 0.6533(9) 0.5662(6) 0.058(3) Uani 1 1 d .
H4A H 0.4494 0.5931 0.5531 0.087 Uiso 1 1 calc R
H4B H 0.4940 0.6531 0.6277 0.087 Uiso 1 1 calc R
H4C H 0.5263 0.6533 0.5305 0.087 Uiso 1 1 calc R
C5 C 0.4312(4) 0.5912(7) 0.2417(5) 0.0306(18) Uani 1 1 d .
C6 C 0.3608(5) 0.5531(7) 0.2793(5) 0.0311(18) Uani 1 1 d .
C7 C 0.3058(5) 0.5414(7) 0.2098(6) 0.0339(18) Uani 1 1 d .
C8 C 0.3428(5) 0.5703(7) 0.1294(5) 0.0317(18) Uani 1 1 d .
C9 C 0.4197(4) 0.6018(7) 0.1494(5) 0.0304(17) Uani 1 1 d .
C10 C 0.5098(5) 0.6012(8) 0.2881(6) 0.0355(19) Uani 1 1 d .
H10A H 0.5016 0.6117 0.3504 0.053 Uiso 1 1 calc R
H10B H 0.5378 0.6588 0.2640 0.053 Uiso 1 1 calc R
H10C H 0.5396 0.5395 0.2792 0.053 Uiso 1 1 calc R
C11 C 0.3476(6) 0.5162(8) 0.3727(6) 0.041(2) Uani 1 1 d .
H11A H 0.3394 0.4431 0.3725 0.061 Uiso 1 1 calc R
H11B H 0.3024 0.5497 0.3970 0.061 Uiso 1 1 calc R
H11C H 0.3926 0.5322 0.4082 0.061 Uiso 1 1 calc R
C12 C 0.2253(5) 0.4953(8) 0.2211(6) 0.044(2) Uani 1 1 d .
H12A H 0.2292 0.4216 0.2219 0.066 Uiso 1 1 calc R
H12B H 0.1925 0.5162 0.1727 0.066 Uiso 1 1 calc R
H12C H 0.2030 0.5187 0.2759 0.066 Uiso 1 1 calc R
C13 C 0.3130(5) 0.5485(8) 0.0365(6) 0.040(2) Uani 1 1 d .
H13A H 0.3279 0.6038 -0.0022 0.060 Uiso 1 1 calc R
H13B H 0.2571 0.5426 0.0376 0.060 Uiso 1 1 calc R
H13C H 0.3353 0.4853 0.0154 0.060 Uiso 1 1 calc R
C14 C 0.4834(5) 0.6208(8) 0.0821(6) 0.041(2) Uani 1 1 d .
H14A H 0.5052 0.5562 0.0635 0.061 Uiso 1 1 calc R
H14B H 0.5238 0.6623 0.1082 0.061 Uiso 1 1 calc R
H14C H 0.4619 0.6560 0.0317 0.061 Uiso 1 1 calc R
C15 C 0.4451(8) 0.2500 0.1711(9) 0.044(3) Uani 1 2 d S
C16 C 0.4866(5) 0.1590(8) 0.1682(6) 0.043(2) Uani 1 1 d .
H16 H 0.4599 0.0968 0.1709 0.051 Uiso 1 1 calc R
C17 C 0.5683(6) 0.1586(8) 0.1613(6) 0.043(2) Uani 1 1 d .
H17 H 0.5952 0.0964 0.1588 0.052 Uiso 1 1 calc R
C18 C 0.6088(8) 0.2500 0.1583(9) 0.050(4) Uani 1 2 d S
H18 H 0.6631 0.2500 0.1542 0.060 Uiso 1 2 calc SR
C19 C 0.3584(9) 0.2500 0.1754(15) 0.069(5) Uani 1 2 d S
H19A H 0.3386 0.1897 0.1464 0.103 Uiso 1 1 d R
H19C H 0.3419 0.2500 0.2362 0.103 Uiso 1 2 d SR

loop_
_atom_site_aniso_label
_atom_site_aniso_U_11
_atom_site_aniso_U_22
_atom_site_aniso_U_33
_atom_site_aniso_U_23
_atom_site_aniso_U_13
_atom_site_aniso_U_12
U 0.0153(2) 0.0387(3) 0.0219(2) 0.000 0.00001(14) 0.000
I1 0.0186(4) 0.0506(5) 0.0299(4) 0.000 0.0044(3) 0.000
I2 0.0203(4) 0.0578(6) 0.0303(4) 0.000 -0.0045(3) 0.000
N1 0.020(4) 0.035(5) 0.026(5) 0.000 0.000(4) 0.000
C1 0.026(5) 0.034(6) 0.027(6) 0.000 0.000(5) 0.000
C2 0.033(6) 0.056(8) 0.024(5) 0.000 0.001(5) 0.000
C3 0.049(8) 0.082(12) 0.028(6) 0.000 0.008(6) 0.000
C4 0.071(7) 0.069(8) 0.033(5) 0.001(5) -0.020(5) 0.013(6)
C5 0.020(4) 0.043(5) 0.029(4) -0.006(3) 0.000(3) -0.003(3)
C6 0.021(4) 0.043(5) 0.029(4) -0.003(4) 0.001(3) 0.004(3)
C7 0.023(4) 0.041(5) 0.038(4) -0.007(4) 0.006(3) -0.001(4)
C8 0.022(4) 0.040(5) 0.033(4) 0.001(4) -0.001(3) 0.000(3)
C9 0.022(4) 0.042(5) 0.027(4) -0.005(3) 0.000(3) -0.008(3)
C10 0.020(4) 0.049(5) 0.037(4) -0.005(4) -0.005(3) 0.005(4)
C11 0.041(5) 0.044(5) 0.037(5) 0.011(4) 0.009(4) 0.011(4)
C12 0.025(4) 0.051(6) 0.057(6) 0.001(5) 0.004(4) -0.006(4)
C13 0.034(4) 0.048(6) 0.039(5) -0.015(4) -0.009(4) -0.001(4)
C14 0.028(4) 0.054(6) 0.040(5) -0.013(4) 0.011(4) -0.003(4)
C15 0.032(7) 0.054(9) 0.046(7) 0.000 0.003(6) 0.000
C16 0.044(5) 0.051(6) 0.034(4) 0.003(4) 0.004(4) 0.000(4)
C17 0.045(5) 0.052(6) 0.033(4) 0.003(4) -0.003(4) 0.014(5)
C18 0.028(7) 0.089(12) 0.032(6) 0.000 -0.004(5) 0.000
C19 0.039(8) 0.054(10) 0.114(15) 0.000 0.012(9) 0.000

loop_
_atom_type_symbol
_atom_type_description
_atom_type_scat_dispersion_real
_atom_type_scat_dispersion_imag
_atom_type_scat_source
C C 0.0033 0.0016 'International Tables Vol C Tables 4.2.6.8 and 6.1.1.4'
H H 0.0000 0.0000 'International Tables Vol C Tables 4.2.6.8 and 6.1.1.4'
I I -0.4742 1.8119 'International Tables Vol C Tables 4.2.6.8 and 6.1.1.4'
N N 0.0061 0.0033 'International Tables Vol C Tables 4.2.6.8 and 6.1.1.4'
U U -9.6767 9.6646 'International Tables Vol C Tables 4.2.6.8 and 6.1.1.4'

loop_
_geom_angle_atom_site_label_1
_geom_angle_atom_site_label_2
_geom_angle_atom_site_label_3
_geom_angle
_geom_angle_site_symmetry_1
_geom_angle_site_symmetry_3
N1 U I1 71.7(2) . .
N1 U I2 155.0(2) . .
I1 U I2 83.29(2) . .
C1 N1 U 171.1(9) . .
N1 C1 C2 176.5(12) . .
C1 C2 C3 105.3(10) . .
C1 C2 C4 108.8(7) . .
C3 C2 C4 112.0(7) . .
C1 C2 C4 108.8(7) . 7_575
C3 C2 C4 112.0(7) . 7_575
C4 C2 C4 109.8(12) . 7_575
C9 C5 C6 108.1(7) . .
C9 C5 C10 124.6(7) . .
C6 C5 C10 126.5(7) . .
C7 C6 C5 107.7(7) . .
C7 C6 C11 124.1(8) . .
C5 C6 C11 127.7(7) . .
C8 C7 C6 108.0(7) . .
C8 C7 C12 127.5(8) . .
C6 C7 C12 124.2(8) . .
C9 C8 C7 108.1(7) . .
C9 C8 C13 124.3(7) . .
C7 C8 C13 126.2(8) . .
C8 C9 C5 108.2(7) . .
C8 C9 C14 125.2(7) . .
C5 C9 C14 125.4(7) . .
C16 C15 C16 118.0(12) . 7_565
C16 C15 C19 121.0(6) . .
C16 C15 C19 121.0(6) 7_565 .
C15 C16 C17 121.3(10) . .
C18 C17 C16 120.1(10) . .
C17 C18 C17 119.4(12) . 7_565

loop_
_geom_bond_atom_site_label_1
_geom_bond_atom_site_label_2
_geom_bond_distance
_geom_bond_site_symmetry_2
U N1 2.541(9) .
U C5 2.743(9) 7_575
U C5 2.743(9) .
U C6 2.746(9) 7_575
U C6 2.746(9) .
U C7 2.744(10) .
U C7 2.744(10) 7_575
U C9 2.756(8) 7_575
U C9 2.756(8) .
U C8 2.767(9) .
U C8 2.767(9) 7_575
U I1 3.0707(8) .
U I2 3.0732(8) .
N1 C1 1.134(14) .
C1 C2 1.498(15) .
C2 C3 1.521(18) .
C2 C4 1.536(13) .
C2 C4 1.536(13) 7_575
C5 C9 1.414(11) .
C5 C6 1.420(11) .
C5 C10 1.521(10) .
C6 C7 1.417(12) .
C6 C11 1.506(11) .
C7 C8 1.418(12) .
C7 C12 1.511(12) .
C8 C9 1.410(10) .
C8 C13 1.518(11) .
C9 C14 1.510(11) .
C15 C16 1.379(12) .
C15 C16 1.379(12) 7_565
C15 C19 1.485(19) .
C16 C17 1.400(13) .
C17 C18 1.376(12) .
C18 C17 1.376(12) 7_565
